data_7227498
loop_
_publ_author_name
'Kumar, Pramod'
'Kumar, Vijay'
'Gupta, Rajeev'

_publ_section_title
;
 Selective fluorescent turn-off sensing of Pd2+ ion: applications as paper
 strips, polystyrene films, and in cell imaging
;
_journal_issue 13
_journal_name_full 'RSC Adv.'
_journal_page_first 7734
_journal_paper_doi 10.1039/C6RA27565F
_journal_volume 7
_journal_year 2017
_chemical_formula_moiety 'C31 H24 N4 O2 Pd'
_chemical_formula_sum 'C31 H24 N4 O2 Pd'
_chemical_formula_weight 590.94
_space_group_crystal_system monoclinic
_space_group_IT_number 14
_space_group_name_Hall '-P 2ybc'
_space_group_name_H-M_alt 'P 1 21/c 1'
_symmetry_space_group_name_Hall '-P 2ybc'
_symmetry_space_group_name_H-M 'P 1 21/c 1'
_atom_sites_solution_hydrogens geom
_audit_creation_method SHELXL-2014/7
_audit_update_record
;
2016-02-23 deposited with the CCDC.
2017-01-11 downloaded from the CCDC.
;
_cell_angle_alpha 90
_cell_angle_beta 106.795(3)
_cell_angle_gamma 90
_cell_formula_units_Z 4
_cell_length_a 16.3379(4)
_cell_length_b 10.9218(3)
_cell_length_c 15.1158(4)
_cell_measurement_reflns_used 6213
_cell_measurement_temperature 293(2)
_cell_measurement_theta_max 24.996
_cell_measurement_theta_min 2.866
_cell_volume 2582.20(12)
_computing_structure_refinement 'SHELXL-2014/7 (Sheldrick, 2014)'
_diffrn_ambient_temperature 293(2)
_diffrn_measured_fraction_theta_full 0.998
_diffrn_measured_fraction_theta_max 0.998
_diffrn_measurement_device_type 'xcalibur sapphire3'
_diffrn_radiation_type MoK\a
_diffrn_radiation_wavelength 0.71073
_diffrn_reflns_av_R_equivalents 0.0700
_diffrn_reflns_av_unetI/netI 0.0560
_diffrn_reflns_Laue_measured_fraction_full 0.998
_diffrn_reflns_Laue_measured_fraction_max 0.998
_diffrn_reflns_limit_h_max 19
_diffrn_reflns_limit_h_min -19
_diffrn_reflns_limit_k_max 12
_diffrn_reflns_limit_k_min -12
_diffrn_reflns_limit_l_max 17
_diffrn_reflns_limit_l_min -17
_diffrn_reflns_number 29877
_diffrn_reflns_point_group_measured_fraction_full 0.998
_diffrn_reflns_point_group_measured_fraction_max 0.998
_diffrn_reflns_theta_full 24.996
_diffrn_reflns_theta_max 24.996
_diffrn_reflns_theta_min 2.866
_exptl_absorpt_coefficient_mu 0.755
_exptl_absorpt_correction_type multi-scan
_exptl_crystal_colour yellow
_exptl_crystal_density_diffrn 1.520
_exptl_crystal_density_method 'not measured'
_exptl_crystal_description block
_exptl_crystal_F_000 1200
_exptl_crystal_size_max 0.2
_exptl_crystal_size_mid 0.2
_exptl_crystal_size_min 0.2
_exptl_transmission_factor_max 0.860
_exptl_transmission_factor_min 0.860
_refine_diff_density_max 0.336
_refine_diff_density_min -0.269
_refine_diff_density_rms 0.064
_refine_ls_extinction_method none
_refine_ls_goodness_of_fit_ref 0.980
_refine_ls_hydrogen_treatment constr
_refine_ls_matrix_type full
_refine_ls_number_parameters 344
_refine_ls_number_reflns 4527
_refine_ls_number_restraints 0
_refine_ls_restrained_S_all 0.980
_refine_ls_R_factor_all 0.0692
_refine_ls_R_factor_gt 0.0442
_refine_ls_shift/su_max 0.001
_refine_ls_shift/su_mean 0.000
_refine_ls_structure_factor_coef Fsqd
_refine_ls_weighting_details 'w=1/[\s^2^(Fo^2^)+(0.0354P)^2^+0.7443P] where P=(Fo^2^+2Fc^2^)/3'
_refine_ls_weighting_scheme calc
_refine_ls_wR_factor_gt 0.0818
_refine_ls_wR_factor_ref 0.0909
_reflns_Friedel_coverage 0.000
_reflns_number_gt 3392
_reflns_number_total 4527
_reflns_threshold_expression 'I > 2\s(I)'
_cod_data_source_file c6ra27565f2.cif
_cod_data_source_block shelx
_cod_database_code 7227498
_shelx_shelxl_version_number 2014/7
_shelx_space_group_comment
;
The symmetry employed for this shelxl refinement is uniquely defined
by the following loop, which should always be used as a source of
symmetry information in preference to the above space-group names.
They are only intended as comments.
;

loop_
_space_group_symop_operation_xyz
'x, y, z'
'-x, y+1/2, -z+1/2'
'-x, -y, -z'
'x, -y-1/2, z-1/2'

loop_
_atom_site_label
_atom_site_type_symbol
_atom_site_fract_x
_atom_site_fract_y
_atom_site_fract_z
_atom_site_U_iso_or_equiv
_atom_site_adp_type
_atom_site_occupancy
_atom_site_site_symmetry_order
_atom_site_calc_flag
_atom_site_refinement_flags_posn
_atom_site_refinement_flags_adp
C1 C 0.1803(2) -0.0805(4) 0.2610(2) 0.0388(9) Uani 1 1 d . .
C2 C 0.1292(3) 0.0073(4) 0.2013(3) 0.0492(11) Uani 1 1 d . .
H2 H 0.0945 0.0591 0.2236 0.059 Uiso 1 1 calc R U
C3 C 0.1298(3) 0.0174(4) 0.1114(3) 0.0636(13) Uani 1 1 d . .
H3 H 0.0960 0.0763 0.0734 0.076 Uiso 1 1 calc R U
C4 C 0.1804(3) -0.0595(5) 0.0764(3) 0.0715(15) Uani 1 1 d . .
H4 H 0.1790 -0.0537 0.0146 0.086 Uiso 1 1 calc R U
C5 C 0.2316(3) -0.1425(5) 0.1314(3) 0.0635(13) Uani 1 1 d . .
H5 H 0.2665 -0.1916 0.1074 0.076 Uiso 1 1 calc R U
C6 C 0.2335(2) -0.1566(4) 0.2257(3) 0.0464(10) Uani 1 1 d . .
C7 C 0.2857(3) -0.2444(4) 0.2841(3) 0.0559(12) Uani 1 1 d . .
H7 H 0.3214 -0.2939 0.2614 0.067 Uiso 1 1 calc R U
C8 C 0.2845(3) -0.2572(4) 0.3722(3) 0.0577(12) Uani 1 1 d . .
H8 H 0.3194 -0.3154 0.4099 0.069 Uiso 1 1 calc R U
C9 C 0.2310(3) -0.1834(4) 0.4079(3) 0.0498(11) Uani 1 1 d . .
H9 H 0.2309 -0.1937 0.4689 0.060 Uiso 1 1 calc R U
C10 C 0.1792(2) -0.0970(4) 0.3548(2) 0.0393(9) Uani 1 1 d . .
C11 C 0.1180(3) -0.0200(4) 0.3895(2) 0.0460(10) Uani 1 1 d . .
H11A H 0.1339 0.0653 0.3877 0.055 Uiso 1 1 calc R U
H11B H 0.0611 -0.0297 0.3473 0.055 Uiso 1 1 calc R U
C12 C 0.0614(2) -0.1379(4) 0.4915(3) 0.0443(10) Uani 1 1 d . .
C13 C 0.0570(2) -0.1510(4) 0.5899(3) 0.0392(9) Uani 1 1 d . .
C14 C 0.0102(2) -0.2355(4) 0.6225(3) 0.0479(10) Uani 1 1 d . .
H14 H -0.0231 -0.2938 0.5835 0.057 Uiso 1 1 calc R U
C15 C 0.0144(2) -0.2309(4) 0.7158(3) 0.0501(11) Uani 1 1 d . .
H15 H -0.0167 -0.2867 0.7395 0.060 Uiso 1 1 calc R U
C16 C 0.0645(2) -0.1441(4) 0.7735(3) 0.0475(11) Uani 1 1 d . .
H16 H 0.0677 -0.1420 0.8360 0.057 Uiso 1 1 calc R U
C17 C 0.1092(2) -0.0616(4) 0.7374(2) 0.0418(10) Uani 1 1 d . .
C18 C 0.1643(2) 0.0419(4) 0.7871(3) 0.0471(10) Uani 1 1 d . .
C19 C 0.2515(2) 0.2112(4) 0.7704(3) 0.0492(11) Uani 1 1 d . .
H19A H 0.2337 0.2416 0.8223 0.059 Uiso 1 1 calc R U
H19B H 0.2412 0.2756 0.7243 0.059 Uiso 1 1 calc R U
C20 C 0.3468(3) 0.1846(4) 0.8032(3) 0.0508(11) Uani 1 1 d . .
C21 C 0.4064(3) 0.2809(4) 0.8318(3) 0.0524(11) Uani 1 1 d . .
C22 C 0.3818(3) 0.4026(5) 0.8278(4) 0.095(2) Uani 1 1 d . .
H22 H 0.3242 0.4229 0.8059 0.114 Uiso 1 1 calc R U
C23 C 0.4414(4) 0.4929(6) 0.8555(7) 0.164(4) Uani 1 1 d . .
H23 H 0.4242 0.5744 0.8520 0.197 Uiso 1 1 calc R U
C24 C 0.5275(4) 0.4640(6) 0.8890(7) 0.154(4) Uani 1 1 d . .
H24 H 0.5674 0.5264 0.9082 0.184 Uiso 1 1 calc R U
C25 C 0.5537(3) 0.3478(6) 0.8940(4) 0.103(2) Uani 1 1 d . .
H25 H 0.6117 0.3299 0.9164 0.123 Uiso 1 1 calc R U
C26 C 0.4948(3) 0.2537(5) 0.8661(3) 0.0669(13) Uani 1 1 d . .
C27 C 0.5208(3) 0.1332(6) 0.8720(5) 0.120(3) Uani 1 1 d . .
H27 H 0.5785 0.1143 0.8960 0.144 Uiso 1 1 calc R U
C28 C 0.4634(4) 0.0429(6) 0.8434(6) 0.149(4) Uani 1 1 d . .
H28 H 0.4819 -0.0380 0.8463 0.179 Uiso 1 1 calc R U
C29 C 0.3758(3) 0.0692(5) 0.8092(4) 0.095(2) Uani 1 1 d . .
H29 H 0.3371 0.0053 0.7903 0.114 Uiso 1 1 calc R U
C30 C 0.2831(3) 0.2448(5) 0.5444(3) 0.0590(12) Uani 1 1 d . .
C31 C 0.3405(3) 0.3408(5) 0.5340(3) 0.0850(17) Uani 1 1 d . .
H31A H 0.3629 0.3824 0.5920 0.127 Uiso 1 1 calc R U
H31B H 0.3100 0.3981 0.4881 0.127 Uiso 1 1 calc R U
H31C H 0.3867 0.3058 0.5152 0.127 Uiso 1 1 calc R U
N1 N 0.1146(2) -0.0483(3) 0.4829(2) 0.0460(8) Uani 1 1 d . .
N2 N 0.10442(19) -0.0690(3) 0.6473(2) 0.0396(8) Uani 1 1 d . .
N3 N 0.1992(2) 0.1067(3) 0.7314(2) 0.0453(8) Uani 1 1 d . .
N4 N 0.2399(2) 0.1703(4) 0.5554(2) 0.0575(10) Uani 1 1 d . .
O1 O 0.01713(18) -0.2043(3) 0.42985(19) 0.0584(8) Uani 1 1 d . .
O2 O 0.17348(19) 0.0604(3) 0.87015(18) 0.0640(9) Uani 1 1 d . .
Pd1 Pd 0.16857(2) 0.04719(3) 0.59938(2) 0.04347(12) Uani 1 1 d . .

loop_
_atom_site_aniso_label
_atom_site_aniso_U_11
_atom_site_aniso_U_22
_atom_site_aniso_U_33
_atom_site_aniso_U_23
_atom_site_aniso_U_13
_atom_site_aniso_U_12
C1 0.038(2) 0.049(3) 0.030(2) -0.0013(17) 0.0103(18) -0.0100(19)
C2 0.050(3) 0.062(3) 0.037(2) 0.001(2) 0.016(2) -0.005(2)
C3 0.067(3) 0.078(4) 0.043(3) 0.015(2) 0.013(2) -0.007(3)
C4 0.079(4) 0.103(5) 0.039(3) -0.001(3) 0.028(3) -0.023(3)
C5 0.064(3) 0.083(4) 0.053(3) -0.016(3) 0.031(3) -0.015(3)
C6 0.045(2) 0.054(3) 0.045(2) -0.012(2) 0.021(2) -0.011(2)
C7 0.050(3) 0.059(3) 0.065(3) -0.011(2) 0.026(2) 0.002(2)
C8 0.053(3) 0.057(3) 0.059(3) 0.008(2) 0.010(2) 0.013(2)
C9 0.053(3) 0.061(3) 0.034(2) 0.005(2) 0.009(2) 0.006(2)
C10 0.038(2) 0.050(2) 0.029(2) -0.0021(18) 0.0076(18) -0.0029(19)
C11 0.047(2) 0.058(3) 0.034(2) 0.0030(19) 0.0139(19) 0.005(2)
C12 0.040(2) 0.061(3) 0.033(2) -0.001(2) 0.0110(19) 0.013(2)
C13 0.038(2) 0.044(2) 0.037(2) 0.0035(19) 0.0120(18) 0.014(2)
C14 0.043(2) 0.055(3) 0.045(3) 0.000(2) 0.012(2) 0.002(2)
C15 0.045(3) 0.055(3) 0.053(3) 0.014(2) 0.018(2) 0.006(2)
C16 0.042(2) 0.066(3) 0.037(2) 0.010(2) 0.0132(19) 0.015(2)
C17 0.035(2) 0.058(3) 0.031(2) 0.0069(19) 0.0090(18) 0.012(2)
C18 0.043(2) 0.062(3) 0.034(2) 0.002(2) 0.0066(19) 0.011(2)
C19 0.051(3) 0.055(3) 0.040(2) -0.002(2) 0.010(2) 0.005(2)
C20 0.046(3) 0.053(3) 0.049(3) 0.003(2) 0.006(2) 0.009(2)
C21 0.049(3) 0.051(3) 0.055(3) -0.003(2) 0.011(2) 0.004(2)
C22 0.054(3) 0.057(4) 0.157(6) -0.012(4) 0.002(3) 0.003(3)
C23 0.080(5) 0.053(4) 0.325(12) -0.030(6) 0.002(6) 0.007(4)
C24 0.073(5) 0.075(5) 0.287(11) -0.030(6) 0.010(6) -0.018(4)
C25 0.053(3) 0.079(4) 0.163(6) -0.013(4) 0.010(4) -0.002(3)
C26 0.050(3) 0.060(3) 0.089(4) -0.002(3) 0.017(3) 0.003(3)
C27 0.048(3) 0.073(5) 0.215(8) -0.011(5) 0.001(4) 0.012(3)
C28 0.065(4) 0.065(4) 0.286(11) -0.015(5) -0.002(5) 0.021(4)
C29 0.055(3) 0.054(4) 0.156(6) -0.006(3) -0.001(3) 0.007(3)
C30 0.060(3) 0.079(4) 0.039(3) 0.000(2) 0.014(2) -0.004(3)
C31 0.090(4) 0.096(4) 0.069(4) 0.000(3) 0.024(3) -0.036(3)
N1 0.051(2) 0.058(2) 0.0328(18) 0.0008(16) 0.0181(16) 0.0007(18)
N2 0.0356(18) 0.054(2) 0.0290(18) 0.0016(15) 0.0093(14) 0.0052(16)
N3 0.044(2) 0.055(2) 0.0356(19) -0.0002(16) 0.0101(16) 0.0008(17)
N4 0.061(2) 0.070(3) 0.045(2) 0.0039(19) 0.0212(19) -0.006(2)
O1 0.0612(19) 0.073(2) 0.0417(17) -0.0137(15) 0.0158(15) -0.0031(16)
O2 0.076(2) 0.084(2) 0.0300(16) -0.0032(15) 0.0129(15) -0.0020(18)
Pd1 0.0427(2) 0.0564(2) 0.03307(19) 0.00240(15) 0.01367(14) 0.00233(17)

loop_
_atom_type_symbol
_atom_type_description
_atom_type_scat_dispersion_real
_atom_type_scat_dispersion_imag
_atom_type_scat_source
C C 0.0033 0.0016 'International Tables Vol C Tables 4.2.6.8 and 6.1.1.4'
H H 0.0000 0.0000 'International Tables Vol C Tables 4.2.6.8 and 6.1.1.4'
N N 0.0061 0.0033 'International Tables Vol C Tables 4.2.6.8 and 6.1.1.4'
O O 0.0106 0.0060 'International Tables Vol C Tables 4.2.6.8 and 6.1.1.4'
Pd Pd -0.9988 1.0072 'International Tables Vol C Tables 4.2.6.8 and 6.1.1.4'

loop_
_geom_angle_atom_site_label_1
_geom_angle_atom_site_label_2
_geom_angle_atom_site_label_3
_geom_angle
C2 C1 C6 118.1(4)
C2 C1 C10 122.9(4)
C6 C1 C10 119.0(4)
C3 C2 C1 121.2(4)
C3 C2 H2 119.4
C1 C2 H2 119.4
C2 C3 C4 120.5(5)
C2 C3 H3 119.8
C4 C3 H3 119.8
C5 C4 C3 120.3(4)
C5 C4 H4 119.9
C3 C4 H4 119.9
C4 C5 C6 121.4(4)
C4 C5 H5 119.3
C6 C5 H5 119.3
C7 C6 C1 119.3(4)
C7 C6 C5 122.3(4)
C1 C6 C5 118.4(4)
C8 C7 C6 120.7(4)
C8 C7 H7 119.6
C6 C7 H7 119.6
C7 C8 C9 120.5(4)
C7 C8 H8 119.7
C9 C8 H8 119.7
C10 C9 C8 121.4(4)
C10 C9 H9 119.3
C8 C9 H9 119.3
C9 C10 C1 119.0(4)
C9 C10 C11 122.8(3)
C1 C10 C11 118.2(3)
N1 C11 C10 115.6(3)
N1 C11 H11A 108.4
C10 C11 H11A 108.4
N1 C11 H11B 108.4
C10 C11 H11B 108.4
H11A C11 H11B 107.5
O1 C12 N1 127.6(4)
O1 C12 C13 120.1(4)
N1 C12 C13 112.3(3)
N2 C13 C14 119.8(4)
N2 C13 C12 113.1(4)
C14 C13 C12 127.1(4)
C13 C14 C15 117.9(4)
C13 C14 H14 121.1
C15 C14 H14 121.1
C16 C15 C14 120.7(4)
C16 C15 H15 119.6
C14 C15 H15 119.6
C17 C16 C15 119.0(4)
C17 C16 H16 120.5
C15 C16 H16 120.5
N2 C17 C16 118.9(4)
N2 C17 C18 113.8(3)
C16 C17 C18 127.3(4)
O2 C18 N3 126.8(4)
O2 C18 C17 120.7(4)
N3 C18 C17 112.5(3)
N3 C19 C20 114.3(3)
N3 C19 H19A 108.7
C20 C19 H19A 108.7
N3 C19 H19B 108.7
C20 C19 H19B 108.7
H19A C19 H19B 107.6
C29 C20 C21 118.7(4)
C29 C20 C19 120.7(4)
C21 C20 C19 120.6(4)
C22 C21 C20 122.3(4)
C22 C21 C26 118.0(4)
C20 C21 C26 119.7(4)
C23 C22 C21 120.5(5)
C23 C22 H22 119.7
C21 C22 H22 119.7
C22 C23 C24 120.4(6)
C22 C23 H23 119.8
C24 C23 H23 119.8
C25 C24 C23 120.8(6)
C25 C24 H24 119.6
C23 C24 H24 119.6
C24 C25 C26 120.3(5)
C24 C25 H25 119.9
C26 C25 H25 119.9
C27 C26 C25 121.0(5)
C27 C26 C21 119.1(5)
C25 C26 C21 120.0(5)
C28 C27 C26 120.5(5)
C28 C27 H27 119.8
C26 C27 H27 119.8
C27 C28 C29 120.7(5)
C27 C28 H28 119.7
C29 C28 H28 119.7
C20 C29 C28 121.4(5)
C20 C29 H29 119.3
C28 C29 H29 119.3
N4 C30 C31 177.7(5)
C30 C31 H31A 109.5
C30 C31 H31B 109.5
H31A C31 H31B 109.5
C30 C31 H31C 109.5
H31A C31 H31C 109.5
H31B C31 H31C 109.5
C12 N1 C11 117.0(3)
C12 N1 Pd1 115.2(2)
C11 N1 Pd1 127.2(3)
C13 N2 C17 123.7(3)
C13 N2 Pd1 118.6(3)
C17 N2 Pd1 117.7(3)
C18 N3 C19 117.8(3)
C18 N3 Pd1 114.9(3)
C19 N3 Pd1 127.3(3)
C30 N4 Pd1 169.5(4)
N2 Pd1 N1 80.71(13)
N2 Pd1 N3 81.12(13)
N1 Pd1 N3 161.79(13)
N2 Pd1 N4 177.14(13)
N1 Pd1 N4 101.91(14)
N3 Pd1 N4 96.29(14)

loop_
_geom_bond_atom_site_label_1
_geom_bond_atom_site_label_2
_geom_bond_distance
C1 C2 1.413(5)
C1 C6 1.414(5)
C1 C10 1.434(5)
C2 C3 1.366(5)
C2 H2 0.9300
C3 C4 1.387(6)
C3 H3 0.9300
C4 C5 1.346(6)
C4 H4 0.9300
C5 C6 1.424(6)
C5 H5 0.9300
C6 C7 1.411(6)
C7 C8 1.346(6)
C7 H7 0.9300
C8 C9 1.407(5)
C8 H8 0.9300
C9 C10 1.363(5)
C9 H9 0.9300
C10 C11 1.511(5)
C11 N1 1.462(4)
C11 H11A 0.9700
C11 H11B 0.9700
C12 O1 1.236(4)
C12 N1 1.340(5)
C12 C13 1.517(5)
C13 N2 1.330(4)
C13 C14 1.377(5)
C14 C15 1.392(5)
C14 H14 0.9300
C15 C16 1.384(5)
C15 H15 0.9300
C16 C17 1.370(5)
C16 H16 0.9300
C17 N2 1.343(4)
C17 C18 1.504(5)
C18 O2 1.237(4)
C18 N3 1.346(5)
C19 N3 1.445(5)
C19 C20 1.519(5)
C19 H19A 0.9700
C19 H19B 0.9700
C20 C29 1.341(6)
C20 C21 1.413(6)
C21 C22 1.385(6)
C21 C26 1.418(6)
C22 C23 1.365(7)
C22 H22 0.9300
C23 C24 1.386(8)
C23 H23 0.9300
C24 C25 1.334(7)
C24 H24 0.9300
C25 C26 1.388(6)
C25 H25 0.9300
C26 C27 1.378(7)
C27 C28 1.344(7)
C27 H27 0.9300
C28 C29 1.404(7)
C28 H28 0.9300
C29 H29 0.9300
C30 N4 1.121(5)
C30 C31 1.445(6)
C31 H31A 0.9600
C31 H31B 0.9600
C31 H31C 0.9600
N1 Pd1 2.017(3)
N2 Pd1 1.917(3)
N3 Pd1 2.020(3)
N4 Pd1 2.014(4)

loop_
_geom_torsion_atom_site_label_1
_geom_torsion_atom_site_label_2
_geom_torsion_atom_site_label_3
_geom_torsion_atom_site_label_4
_geom_torsion
C6 C1 C2 C3 1.1(6)
C10 C1 C2 C3 -177.7(4)
C1 C2 C3 C4 0.5(7)
C2 C3 C4 C5 -2.1(7)
C3 C4 C5 C6 2.0(7)
C2 C1 C6 C7 179.5(4)
C10 C1 C6 C7 -1.7(5)
C2 C1 C6 C5 -1.1(5)
C10 C1 C6 C5 177.7(4)
C4 C5 C6 C7 179.0(4)
C4 C5 C6 C1 -0.4(6)
C1 C6 C7 C8 0.9(6)
C5 C6 C7 C8 -178.5(4)
C6 C7 C8 C9 0.1(7)
C7 C8 C9 C10 -0.2(7)
C8 C9 C10 C1 -0.7(6)
C8 C9 C10 C11 177.2(4)
C2 C1 C10 C9 -179.6(4)
C6 C1 C10 C9 1.6(5)
C2 C1 C10 C11 2.4(6)
C6 C1 C10 C11 -176.4(3)
C9 C10 C11 N1 -2.9(6)
C1 C10 C11 N1 175.0(3)
O1 C12 C13 N2 -176.4(3)
N1 C12 C13 N2 1.9(5)
O1 C12 C13 C14 3.2(6)
N1 C12 C13 C14 -178.4(4)
N2 C13 C14 C15 0.3(5)
C12 C13 C14 C15 -179.3(4)
C13 C14 C15 C16 -0.3(6)
C14 C15 C16 C17 0.8(6)
C15 C16 C17 N2 -1.3(5)
C15 C16 C17 C18 177.6(4)
N2 C17 C18 O2 179.0(4)
C16 C17 C18 O2 0.0(6)
N2 C17 C18 N3 -0.7(5)
C16 C17 C18 N3 -179.7(4)
N3 C19 C20 C29 -11.0(6)
N3 C19 C20 C21 171.9(4)
C29 C20 C21 C22 179.9(5)
C19 C20 C21 C22 -2.9(7)
C29 C20 C21 C26 0.0(7)
C19 C20 C21 C26 177.2(4)
C20 C21 C22 C23 -179.5(6)
C26 C21 C22 C23 0.4(9)
C21 C22 C23 C24 -0.6(13)
C22 C23 C24 C25 0.5(16)
C23 C24 C25 C26 -0.3(14)
C24 C25 C26 C27 -179.1(8)
C24 C25 C26 C21 0.1(10)
C22 C21 C26 C27 179.1(6)
C20 C21 C26 C27 -1.0(8)
C22 C21 C26 C25 -0.2(8)
C20 C21 C26 C25 179.8(5)
C25 C26 C27 C28 -179.0(7)
C21 C26 C27 C28 1.8(11)
C26 C27 C28 C29 -1.6(13)
C21 C20 C29 C28 0.2(9)
C19 C20 C29 C28 -177.0(6)
C27 C28 C29 C20 0.6(13)
O1 C12 N1 C11 3.6(6)
C13 C12 N1 C11 -174.6(3)
O1 C12 N1 Pd1 175.5(3)
C13 C12 N1 Pd1 -2.6(4)
C10 C11 N1 C12 -86.0(4)
C10 C11 N1 Pd1 103.2(4)
C14 C13 N2 C17 -0.9(5)
C12 C13 N2 C17 178.8(3)
C14 C13 N2 Pd1 -180.0(3)
C12 C13 N2 Pd1 -0.3(4)
C16 C17 N2 C13 1.4(5)
C18 C17 N2 C13 -177.7(3)
C16 C17 N2 Pd1 -179.5(3)
C18 C17 N2 Pd1 1.4(4)
O2 C18 N3 C19 -1.6(6)
C17 C18 N3 C19 178.1(3)
O2 C18 N3 Pd1 -180.0(3)
C17 C18 N3 Pd1 -0.2(4)
C20 C19 N3 C18 95.9(4)
C20 C19 N3 Pd1 -86.0(4)
